data_2011307
loop_
_publ_author_name
'Chen, Chung-Der'
'Brunskill, Andrew P. J.'
'Hall, Stan S.'
'Lalancette, Roger A.'
'Thompson, Hugh W.'

_publ_section_title
;
 Phenyl- and mesitylglyoxylic acids: catemeric hydrogen bonding in two
 \a-keto acids
;
_journal_issue 9
_journal_name_full 'Acta Crystallographica Section C'
_journal_page_first 1148
_journal_page_last 1151
_journal_paper_doi 10.1107/S010827010000812X
_journal_volume 56
_journal_year 2000
_chemical_formula_moiety 'C11 H12 O3'
_chemical_formula_sum 'C11 H12 O3'
_chemical_formula_weight 192.21
_chemical_melting_point 392
_chemical_name_common 'mesitylglyoxylic acid'
_chemical_name_systematic
;
\a-oxo-2,4,6-trimethylbenzeneacetic acid
;
_space_group_IT_number 144
_symmetry_cell_setting trigonal
_symmetry_space_group_name_Hall 'P 31'
_symmetry_space_group_name_H-M 'P 31'
_audit_creation_method SHELXL-97
_cell_angle_alpha 90.00
_cell_angle_beta 90.00
_cell_angle_gamma 120.00
_cell_formula_units_Z 3
_cell_length_a 9.1210(10)
_cell_length_b 9.1210(10)
_cell_length_c 10.5760(10)
_cell_measurement_reflns_used 17
_cell_measurement_temperature 248(2)
_cell_measurement_theta_max 12.0
_cell_measurement_theta_min 5.6
_cell_volume 761.97(14)
_computing_cell_refinement XSCANS
_computing_data_collection 'XSCANS (Siemens, 1996)'
_computing_data_reduction XSCANS
_computing_molecular_graphics SHELXTL
_computing_publication_material SHELXTL
_computing_structure_refinement SHELXTL
_computing_structure_solution 'SHELXTL (Sheldrick, 1997)'
_diffrn_ambient_temperature 248(2)
_diffrn_measured_fraction_theta_full .987
_diffrn_measured_fraction_theta_max .987
_diffrn_measurement_device_type 'Siemens P4'
_diffrn_measurement_method '2\q-\q scans'
_diffrn_radiation_monochromator graphite
_diffrn_radiation_source 'normal-focus sealed tube'
_diffrn_radiation_type MoK\a
_diffrn_radiation_wavelength .71073
_diffrn_reflns_av_R_equivalents .046
_diffrn_reflns_av_sigmaI/netI .057
_diffrn_reflns_limit_h_max 10
_diffrn_reflns_limit_h_min -10
_diffrn_reflns_limit_k_max 10
_diffrn_reflns_limit_k_min 0
_diffrn_reflns_limit_l_max 12
_diffrn_reflns_limit_l_min 0
_diffrn_reflns_number 2050
_diffrn_reflns_theta_full 24.99
_diffrn_reflns_theta_max 25.00
_diffrn_reflns_theta_min 2.58
_diffrn_standards_decay_% 'variation < 3.3'
_diffrn_standards_interval_count 97
_diffrn_standards_number 3
_exptl_absorpt_coefficient_mu .091
_exptl_absorpt_correction_T_max .977
_exptl_absorpt_correction_T_min .967
_exptl_absorpt_correction_type numerical
_exptl_absorpt_process_details '(SHELXTL; Sheldrick, 1997)'
_exptl_crystal_colour colorless
_exptl_crystal_density_diffrn 1.257
_exptl_crystal_density_method 'not measured'
_exptl_crystal_description block
_exptl_crystal_F_000 306
_exptl_crystal_size_max .30
_exptl_crystal_size_mid .28
_exptl_crystal_size_min .26
_refine_diff_density_max .13
_refine_diff_density_min -.18
_refine_ls_extinction_method none
_refine_ls_goodness_of_fit_ref 1.02
_refine_ls_hydrogen_treatment mixed
_refine_ls_matrix_type full
_refine_ls_number_parameters 141
_refine_ls_number_reflns 886
_refine_ls_number_restraints 1
_refine_ls_restrained_S_all 1.02
_refine_ls_R_factor_all .088
_refine_ls_R_factor_gt .049
_refine_ls_shift/su_max <0.001
_refine_ls_shift/su_mean .00
_refine_ls_structure_factor_coef Fsqd
_refine_ls_weighting_details 'calc w = 1/[\s^2^(Fo^2^)+(0.0648P)^2^] where P=(Fo^2^+2Fc^2^)/3'
_refine_ls_weighting_scheme calc
_refine_ls_wR_factor_ref .127
_reflns_number_gt 574
_reflns_number_total 1772
_reflns_threshold_expression I>2\s(I)
_cod_data_source_file fg1604.cif
_cod_data_source_block II
_cod_database_code 2011307
_cod_database_fobs_code 2011307

loop_
_symmetry_equiv_pos_as_xyz
'x, y, z'
'-y, x-y, z+1/3'
'-x+y, -x, z+2/3'

loop_
_atom_site_label
_atom_site_fract_x
_atom_site_fract_y
_atom_site_fract_z
_atom_site_U_iso_or_equiv
_atom_site_adp_type
_atom_site_calc_flag
_atom_site_refinement_flags
_atom_site_occupancy
_atom_site_disorder_assembly
_atom_site_disorder_group
_atom_site_type_symbol
O1 .6580(6) .8177(6) .2937(4) .0803(14) Uani d . 1 . . O
O2 .3786(5) .7123(5) .1425(4) .0607(10) Uani d . 1 . . O
O3 .5133(5) .6231(5) .0138(3) .0538(10) Uani d . 1 . . O
H3 .434(6) .615(5) -.039(5) .031(13) Uiso d . 1 . . H
C1 .6922(7) .5872(7) .2251(5) .0493(15) Uani d . 1 . . C
C2 .8699(7) .6594(7) .2300(5) .0529(14) Uani d . 1 . . C
C3 .9367(8) .5533(9) .2347(5) .0647(17) Uani d . 1 . . C
C4 .8351(9) .3801(9) .2392(5) .0595(16) Uani d . 1 . . C
C5 .6630(8) .3119(8) .2361(5) .0591(17) Uani d . 1 . . C
C6 .5883(7) .4115(7) .2286(5) .0502(15) Uani d . 1 . . C
C7 .6204(7) .6998(7) .2226(5) .0527(14) Uani d . 1 . . C
C8 .4881(7) .6756(7) .1218(5) .0504(13) Uani d . 1 . . C
C9 .9885(8) .8482(8) .2232(6) .075(2) Uani d . 1 . . C
C10 .9125(11) .2667(11) .2484(7) .089(2) Uani d . 1 . . C
C11 .3965(8) .3292(8) .2295(5) .0669(18) Uani d . 1 . . C
H3A 1.0549 .6005 .2347 .065(19) Uiso calc R 1 . . H
H5 .5934 .1936 .2392 .031(13) Uiso calc R 1 . . H
H9A 1.0995 .8707 .1961 .091(19) Uiso calc PR .77(8) . . H
H9B .9972 .8978 .3059 .091(19) Uiso calc PR .77(8) . . H
H9C .9451 .8974 .1630 .091(19) Uiso calc PR .77(8) . . H
H9D .9283 .9065 .2472 .091(19) Uiso calc PR .23(8) . . H
H9E 1.0307 .8795 .1375 .091(19) Uiso calc PR .23(8) . . H
H9F 1.0828 .8799 .2804 .091(19) Uiso calc PR .23(8) . . H
H10A .8229 .1493 .2523 .092(19) Uiso calc PR .75(8) . . H
H10B .9815 .2949 .3240 .092(19) Uiso calc PR .75(8) . . H
H10C .9824 .2835 .1746 .092(19) Uiso calc PR .75(8) . . H
H10D 1.0349 .3358 .2483 .092(19) Uiso calc PR .25(8) . . H
H10E .8764 .1902 .1766 .092(19) Uiso calc PR .25(8) . . H
H10F .8755 .2016 .3260 .092(19) Uiso calc PR .25(8) . . H
H11A .3474 .2167 .2658 .063(10) Uiso calc R 1 . . H
H11B .3559 .3211 .1436 .063(10) Uiso calc R 1 . . H
H11C .3638 .3972 .2797 .063(10) Uiso calc R 1 . . H

loop_
_atom_site_aniso_label
_atom_site_aniso_U_11
_atom_site_aniso_U_22
_atom_site_aniso_U_33
_atom_site_aniso_U_12
_atom_site_aniso_U_13
_atom_site_aniso_U_23
O1 .098(3) .087(3) .076(3) .061(3) -.029(2) -.038(3)
O2 .061(2) .084(3) .049(2) .045(2) -.002(2) -.007(2)
O3 .053(2) .072(3) .0382(18) .033(2) -.0096(18) -.0090(18)
C1 .052(4) .055(4) .036(3) .023(3) -.002(3) -.003(2)
C2 .052(4) .060(4) .044(3) .026(3) -.009(3) -.001(3)
C3 .055(4) .090(5) .053(4) .039(4) .002(3) .011(3)
C4 .076(5) .071(5) .044(3) .046(4) .004(3) .008(3)
C5 .077(5) .055(4) .034(3) .025(4) .001(3) .006(3)
C6 .048(3) .057(4) .032(3) .016(3) .001(2) .004(3)
C7 .064(4) .057(4) .040(3) .032(3) .001(3) -.007(3)
C8 .047(3) .055(3) .045(3) .023(3) .001(3) -.001(3)
C9 .059(4) .069(5) .085(5) .024(4) -.014(3) .001(3)
C10 .119(6) .118(6) .067(5) .086(6) .019(4) .022(4)
C11 .062(4) .065(4) .049(4) .014(3) .005(3) .014(3)

loop_
_atom_type_symbol
_atom_type_description
_atom_type_scat_dispersion_real
_atom_type_scat_dispersion_imag
_atom_type_scat_source
C C .0033 .0016 'International Tables Vol C Tables 4.2.6.8 and 6.1.1.4'
H H .0000 .0000 'International Tables Vol C Tables 4.2.6.8 and 6.1.1.4'
O O .0106 .0060 'International Tables Vol C Tables 4.2.6.8 and 6.1.1.4'

loop_
_geom_angle_atom_site_label_1
_geom_angle_atom_site_label_2
_geom_angle_atom_site_label_3
_geom_angle
_geom_angle_publ_flag
C6 C1 C2 119.8(5) ?
C6 C1 C7 121.2(5) ?
C2 C1 C7 118.9(5) ?
C3 C2 C1 118.7(6) ?
C3 C2 C9 119.1(6) ?
C1 C2 C9 122.1(5) ?
C4 C3 C2 121.8(6) ?
C5 C4 C3 118.8(6) ?
C5 C4 C10 120.6(7) ?
C3 C4 C10 120.5(6) ?
C4 C5 C6 122.1(6) ?
C5 C6 C1 118.7(5) ?
C5 C6 C11 119.9(5) ?
C1 C6 C11 121.4(6) ?
O1 C7 C1 125.5(5) ?
O1 C7 C8 114.3(5) ?
C1 C7 C8 120.2(5) ?
O2 C8 O3 125.2(5) ?
O2 C8 C7 121.7(5) y
O3 C8 C7 113.0(5) y

loop_
_geom_bond_atom_site_label_1
_geom_bond_atom_site_label_2
_geom_bond_site_symmetry_2
_geom_bond_distance
_geom_bond_publ_flag
O1 C7 . 1.213(6) y
O2 C8 . 1.221(6) y
O3 C8 . 1.303(6) y
C1 C6 . 1.396(7) ?
C1 C2 . 1.412(8) ?
C1 C7 . 1.469(8) ?
C2 C3 . 1.380(8) ?
C2 C9 . 1.509(9) ?
C3 C4 . 1.375(9) ?
C4 C5 . 1.369(9) ?
C4 C10 . 1.519(9) ?
C5 C6 . 1.384(9) ?
C6 C11 . 1.520(9) ?
C7 C8 . 1.541(8) ?

loop_
_geom_torsion_atom_site_label_1
_geom_torsion_atom_site_label_2
_geom_torsion_atom_site_label_3
_geom_torsion_atom_site_label_4
_geom_torsion
C6 C1 C2 C3 1.8(6)
C7 C1 C2 C3 178.9(5)
C6 C1 C2 C9 178.4(5)
C7 C1 C2 C9 -4.6(7)
C1 C2 C3 C4 -2.4(7)
C9 C2 C3 C4 -179.1(5)
C2 C3 C4 C5 1.5(8)
C2 C3 C4 C10 -178.1(5)
C3 C4 C5 C6 .0(8)
C10 C4 C5 C6 179.6(5)
C4 C5 C6 C1 -.5(7)
C4 C5 C6 C11 -178.2(5)
C2 C1 C6 C5 -.4(6)
C7 C1 C6 C5 -177.4(5)
C2 C1 C6 C11 177.2(5)
C7 C1 C6 C11 .2(7)
C6 C1 C7 O1 128.0(6)
C2 C1 C7 O1 -49.0(8)
C6 C1 C7 C8 -53.4(7)
C2 C1 C7 C8 129.6(5)
O1 C7 C8 O2 -31.4(8)
C1 C7 C8 O2 149.8(5)
O1 C7 C8 O3 144.8(5)
C1 C7 C8 O3 -34.0(7)
